data_4303098
loop_
_publ_author_name
'Voltaire G. Organo'
'Alexander S. Filatov'
'Justin S. Quartararo'
'Zachary M. Friedman'
'Elena V. Rybak-Akimova'

_publ_contact_author_address
;
Department of Chemistry
Tufts University
Medford MA 02155
USA
;
_publ_contact_author_email erybakak@granite.tufts.edu
_publ_contact_author_fax 617-627-3443
_publ_contact_author_name
;
Rybak-Akimova, Elena V. 
;
_publ_contact_author_phone 617-627-3413
_publ_section_title
;
Nickel(II) Complexes of Monofunctionalized Pyridine-Azamacrocycles:
Synthesis, Structures, Pendant Arm "On-Off" Coordination Equilibria,
and Peroxidase-like Activity
;
_journal_name_full 'Inorganic Chemistry'
_journal_page_first 8456
_journal_page_last 8468
_journal_paper_doi 10.1021/ic901083u
_journal_volume 48
_journal_year 2009
_chemical_formula_moiety 'C18 H30 N4 Ni O2, 2(Cl O4), H2 O'
_chemical_formula_sum 'C18 H32 Cl2 N4 Ni O11'
_chemical_formula_weight 610.09
_chemical_name_systematic
; 
 (3-[(2R,12S)-2,12-dimethyl-3,7,11,17-tetrazabicyclo[11.3.1]heptadeca-
1(16),13(17),14-trien-7-yl]propanoic acid)-nickel(II) diperchlorate monohydrate 
;
_space_group_IT_number 2
_symmetry_cell_setting triclinic
_symmetry_Int_Tables_number 2
_symmetry_space_group_name_Hall '-P 1'
_symmetry_space_group_name_H-M 'P -1'
_atom_sites_solution_hydrogens geom
_atom_sites_solution_primary direct
_atom_sites_solution_secondary difmap
_audit_creation_method SHELXL-97
_cell_angle_alpha 74.136(2)
_cell_angle_beta 81.401(2)
_cell_angle_gamma 70.847(2)
_cell_formula_units_Z 2
_cell_length_a 9.3224(11)
_cell_length_b 11.7217(14)
_cell_length_c 12.2905(15)
_cell_measurement_reflns_used 4595
_cell_measurement_temperature 173(2)
_cell_measurement_theta_max 28.04
_cell_measurement_theta_min 2.24
_cell_volume 1217.7(3)
_computing_cell_refinement 'SAINT Ver. 6.22  (Bruker-AXS, 2003)'
_computing_data_collection 'SMART Ver. 5.622 (Bruker-AXS, 2003)'
_computing_data_reduction 'SAINT Ver. 6.22'
_computing_molecular_graphics 'SHELXTL Ver. 6.14'
_computing_publication_material 'SHELXTL Ver. 6.14'
_computing_structure_refinement 'SHELXTL Ver. 6.14'
_computing_structure_solution 'SHELXTL Ver. 6.14 (Bruker-AXS, 2003)'
_diffrn_ambient_temperature 173(2)
_diffrn_measured_fraction_theta_full 0.993
_diffrn_measured_fraction_theta_max 0.909
_diffrn_measurement_device_type 'Bruker SMART APEX CCD area-detector'
_diffrn_measurement_method '0.30\% \w scans'
_diffrn_radiation_monochromator graphite
_diffrn_radiation_source 'fine-focus sealed tube'
_diffrn_radiation_type Mo-K\a
_diffrn_radiation_wavelength 0.71073
_diffrn_reflns_av_R_equivalents 0.0330
_diffrn_reflns_av_sigmaI/netI 0.0562
_diffrn_reflns_limit_h_max 12
_diffrn_reflns_limit_h_min -12
_diffrn_reflns_limit_k_max 15
_diffrn_reflns_limit_k_min -15
_diffrn_reflns_limit_l_max 16
_diffrn_reflns_limit_l_min -16
_diffrn_reflns_number 10708
_diffrn_reflns_theta_full 25.00
_diffrn_reflns_theta_max 28.24
_diffrn_reflns_theta_min 1.73
_diffrn_standards_number 0
_exptl_absorpt_coefficient_mu 1.082
_exptl_absorpt_correction_T_max 0.9683
_exptl_absorpt_correction_T_min 0.8545
_exptl_absorpt_correction_type multi-scan
_exptl_absorpt_process_details
;
SADABS  (Bruker-AXS, 2003)
;
_exptl_crystal_colour orange
_exptl_crystal_density_diffrn 1.664
_exptl_crystal_density_method 'not measured'
_exptl_crystal_description prism
_exptl_crystal_F_000 636
_exptl_crystal_size_max 0.15
_exptl_crystal_size_mid 0.10
_exptl_crystal_size_min 0.03
_refine_diff_density_max 0.847
_refine_diff_density_min -0.361
_refine_diff_density_rms 0.108
_refine_ls_extinction_method none
_refine_ls_goodness_of_fit_ref 1.027
_refine_ls_hydrogen_treatment mixed
_refine_ls_matrix_type full
_refine_ls_number_parameters 370
_refine_ls_number_reflns 5478
_refine_ls_number_restraints 48
_refine_ls_restrained_S_all 1.029
_refine_ls_R_factor_all 0.0754
_refine_ls_R_factor_gt 0.0545
_refine_ls_shift/su_max 0.000
_refine_ls_shift/su_mean 0.000
_refine_ls_structure_factor_coef Fsqd
_refine_ls_weighting_details 'calc w=1/[\s^2^(Fo^2^)+(0.0870P)^2^+0.3870P] where P=(Fo^2^+2Fc^2^)/3'
_refine_ls_weighting_scheme calc
_refine_ls_wR_factor_gt 0.1327
_refine_ls_wR_factor_ref 0.1567
_reflns_number_gt 4149
_reflns_number_total 5478
_reflns_threshold_expression I>2\s(I)
_cod_data_source_file ic901083u_si_001_5.cif
_cod_data_source_block '[Ni(LCOOH)](ClO4)2'
_cod_depositor_comments
;
The following automatic conversions were performed:
'_symmetry_cell_setting' value 'Triclinic' changed to 'triclinic'
according to '/home/saulius/struct/CIF-dictionaries/cif_core.dic'
dictionary named 'cif_core.dic' version 2.4.1 from 2010-06-29.

Automatic conversion script
Id: cif_fix_enum 1527 2010-12-29 10:47:43Z saulius 
;
_cod_original_sg_symbol_Hall '-P 1        '
_cod_original_sg_symbol_H-M 'P -1 '
_cod_database_code 4303098

loop_
_symmetry_equiv_pos_as_xyz
'x, y, z'
'-x, -y, -z'

loop_
_atom_site_label
_atom_site_type_symbol
_atom_site_fract_x
_atom_site_fract_y
_atom_site_fract_z
_atom_site_U_iso_or_equiv
_atom_site_adp_type
_atom_site_occupancy
_atom_site_symmetry_multiplicity
_atom_site_calc_flag
_atom_site_refinement_flags
_atom_site_disorder_assembly
_atom_site_disorder_group
Ni1 Ni 0.71070(5) 0.71710(4) 0.70584(4) 0.02395(15) Uani 1 1 d . . .
N1 N 0.5924(4) 0.6963(3) 0.8403(3) 0.0300(7) Uani 1 1 d . . .
N2 N 0.5867(4) 0.6366(3) 0.6573(3) 0.0327(7) Uani 1 1 d U . .
H2 H 0.5141 0.7032 0.6160 0.039 Uiso 1 1 calc R . .
N3 N 0.8274(3) 0.7491(3) 0.5592(2) 0.0249(6) Uani 1 1 d . . .
N4 N 0.7796(3) 0.8202(3) 0.7754(2) 0.0277(6) Uani 1 1 d . . .
H4 H 0.7219 0.9014 0.7450 0.033 Uiso 1 1 calc R . .
C1 C 0.6050(4) 0.7467(4) 0.9230(3) 0.0332(8) Uani 1 1 d . . .
C2 C 0.5067(5) 0.7451(4) 1.0181(3) 0.0412(10) Uani 1 1 d . . .
H2A H 0.5174 0.7796 1.0768 0.049 Uiso 1 1 calc R . .
C3 C 0.3909(5) 0.6921(4) 1.0264(4) 0.0458(11) Uani 1 1 d . . .
H3 H 0.3197 0.6921 1.0904 0.055 Uiso 1 1 calc R . .
C4 C 0.3797(5) 0.6391(4) 0.9414(4) 0.0457(11) Uani 1 1 d . . .
H4A H 0.3015 0.6021 0.9468 0.055 Uiso 1 1 calc R . .
C5 C 0.4832(4) 0.6409(4) 0.8491(3) 0.0352(9) Uani 1 1 d . . .
C6 C 0.4954(5) 0.5819(4) 0.7530(3) 0.0385(9) Uani 1 1 d U . .
H6 H 0.5581 0.4933 0.7798 0.046 Uiso 1 1 calc R . .
C7 C 0.3474(5) 0.5761(5) 0.7243(4) 0.0551(13) Uani 1 1 d . . .
H7A H 0.2771 0.6605 0.7036 0.083 Uiso 1 1 calc R . .
H7B H 0.3030 0.5269 0.7902 0.083 Uiso 1 1 calc R . .
H7C H 0.3654 0.5371 0.6604 0.083 Uiso 1 1 calc R . .
C8 C 0.6500(5) 0.5541(4) 0.5784(4) 0.0411(10) Uani 1 1 d . . .
H8A H 0.5665 0.5328 0.5555 0.049 Uiso 1 1 calc R . .
H8B H 0.7224 0.4759 0.6178 0.049 Uiso 1 1 calc R . .
C9 C 0.7306(5) 0.6146(4) 0.4741(4) 0.0380(9) Uani 1 1 d . . .
H9A H 0.7653 0.5587 0.4216 0.046 Uiso 1 1 calc R . .
H9B H 0.6581 0.6929 0.4350 0.046 Uiso 1 1 calc R . .
C10 C 0.8653(4) 0.6425(3) 0.5022(3) 0.0318(8) Uani 1 1 d . . .
H10A H 0.9281 0.6615 0.4312 0.038 Uiso 1 1 calc R . .
H10B H 0.9281 0.5666 0.5524 0.038 Uiso 1 1 calc R . .
C11 C 0.9826(4) 0.7580(4) 0.5693(3) 0.0312(8) Uani 1 1 d . . .
H11A H 1.0321 0.7759 0.4922 0.037 Uiso 1 1 calc R . .
H11B H 1.0449 0.6758 0.6111 0.037 Uiso 1 1 calc R . .
C12 C 0.9839(4) 0.8557(4) 0.6285(3) 0.0360(9) Uani 1 1 d . . .
H12A H 1.0868 0.8659 0.6171 0.043 Uiso 1 1 calc R . .
H12B H 0.9116 0.9364 0.5934 0.043 Uiso 1 1 calc R . .
C13 C 0.9411(4) 0.8225(4) 0.7543(3) 0.0344(9) Uani 1 1 d . . .
H13A H 1.0096 0.7399 0.7893 0.041 Uiso 1 1 calc R . .
H13B H 0.9542 0.8843 0.7900 0.041 Uiso 1 1 calc R . .
C14 C 0.7369(4) 0.7987(4) 0.8991(3) 0.0327(8) Uani 1 1 d . . .
H14 H 0.8249 0.7335 0.9389 0.039 Uiso 1 1 calc R . .
C15 C 0.7046(6) 0.9147(5) 0.9441(4) 0.0511(12) Uani 1 1 d . . .
H15A H 0.7899 0.9493 0.9204 0.077 Uiso 1 1 calc R . .
H15B H 0.6919 0.8923 1.0270 0.077 Uiso 1 1 calc R . .
H15C H 0.6112 0.9767 0.9136 0.077 Uiso 1 1 calc R . .
C16 C 0.7305(4) 0.8668(3) 0.4889(3) 0.0268(7) Uani 1 1 d . . .
H16A H 0.7198 0.9355 0.5246 0.032 Uiso 1 1 calc R . .
H16B H 0.6278 0.8588 0.4901 0.032 Uiso 1 1 calc R . .
C17 C 0.7895(4) 0.9026(3) 0.3652(3) 0.0323(8) Uani 1 1 d . . .
H17A H 0.8974 0.8993 0.3622 0.039 Uiso 1 1 calc R . .
H17B H 0.7838 0.8421 0.3246 0.039 Uiso 1 1 calc R . .
C18 C 0.6985(5) 1.0303(4) 0.3077(3) 0.0375(9) Uani 1 1 d . . .
O9 O 0.5989(4) 1.0985(3) 0.3554(3) 0.0520(8) Uani 1 1 d . . .
O10 O 0.7349(4) 1.0684(3) 0.1975(3) 0.0596(9) Uani 1 1 d . . .
H10 H 0.8035 1.0106 0.1755 0.089 Uiso 1 1 calc R . .
Cl1 Cl 0.99954(12) 0.39660(10) 0.83386(9) 0.0457(3) Uani 1 1 d . . .
O1 O 1.1538(14) 0.3587(16) 0.8085(17) 0.167(8) Uani 0.60 1 d PDU A 1
O2 O 0.945(2) 0.5164(10) 0.8371(15) 0.219(8) Uani 0.60 1 d PDU A 1
O3 O 0.9674(9) 0.3171(8) 0.9371(6) 0.070(2) Uani 0.60 1 d PDU A 1
O4 O 0.913(2) 0.378(2) 0.7598(15) 0.203(10) Uani 0.60 1 d PDU A 1
O3X O 0.9470(14) 0.3998(14) 0.9469(9) 0.076(4) Uani 0.40 1 d PDU A 2
O2X O 0.9787(12) 0.5136(9) 0.7637(8) 0.060(3) Uani 0.40 1 d PDU A 2
O4X O 0.9311(19) 0.3298(17) 0.7848(16) 0.093(6) Uani 0.40 1 d PDU A 2
O1X O 1.1579(15) 0.3291(14) 0.8202(13) 0.070(5) Uani 0.40 1 d PDU A 2
Cl2 Cl 0.65990(11) 0.18598(9) 0.65429(8) 0.0327(2) Uani 1 1 d . . .
O5 O 0.6633(4) 0.2471(4) 0.5370(3) 0.0691(11) Uani 1 1 d . . .
O6 O 0.8132(4) 0.1296(3) 0.6895(3) 0.0588(9) Uani 1 1 d . . .
O7 O 0.5871(4) 0.0911(3) 0.6725(4) 0.0658(10) Uani 1 1 d . . .
O8 O 0.5768(4) 0.2748(3) 0.7161(3) 0.0657(10) Uani 1 1 d . . .
O11 O 0.0094(5) 0.0735(4) 0.8842(3) 0.0657(11) Uani 1 1 d D . .
H18A H 0.006(8) 0.086(2) 0.9478(14) 0.099 Uiso 1 1 d D . .
H18B H -0.061(6) 0.109(6) 0.841(5) 0.099 Uiso 1 1 d D . .

loop_
_atom_site_aniso_label
_atom_site_aniso_U_11
_atom_site_aniso_U_22
_atom_site_aniso_U_33
_atom_site_aniso_U_23
_atom_site_aniso_U_13
_atom_site_aniso_U_12
Ni1 0.0229(2) 0.0235(2) 0.0253(3) -0.00501(18) -0.00324(17) -0.00684(18)
N1 0.0331(17) 0.0268(16) 0.0276(16) 0.0011(13) -0.0082(13) -0.0094(13)
N2 0.0274(16) 0.0308(17) 0.0431(19) -0.0128(14) -0.0069(14) -0.0079(13)
N3 0.0202(14) 0.0245(15) 0.0276(15) -0.0083(12) -0.0030(11) -0.0012(11)
N4 0.0256(15) 0.0312(16) 0.0274(16) -0.0065(13) -0.0030(12) -0.0100(13)
C1 0.036(2) 0.034(2) 0.0243(19) -0.0015(16) -0.0028(15) -0.0085(17)
C2 0.040(2) 0.045(2) 0.031(2) -0.0066(18) 0.0011(17) -0.0073(19)
C3 0.044(2) 0.050(3) 0.032(2) 0.0042(19) 0.0041(18) -0.013(2)
C4 0.037(2) 0.049(3) 0.043(3) 0.007(2) -0.0013(19) -0.019(2)
C5 0.033(2) 0.039(2) 0.031(2) 0.0036(17) -0.0040(16) -0.0168(17)
C6 0.037(2) 0.039(2) 0.041(2) 0.0000(18) -0.0066(18) -0.0204(18)
C7 0.046(3) 0.077(4) 0.057(3) -0.016(3) -0.003(2) -0.040(3)
C8 0.050(3) 0.034(2) 0.046(2) -0.0129(19) -0.012(2) -0.0138(19)
C9 0.042(2) 0.037(2) 0.039(2) -0.0186(18) -0.0043(18) -0.0076(18)
C10 0.0280(19) 0.0254(19) 0.039(2) -0.0141(16) -0.0055(16) 0.0023(15)
C11 0.0202(17) 0.036(2) 0.036(2) -0.0110(16) -0.0004(15) -0.0058(15)
C12 0.032(2) 0.043(2) 0.039(2) -0.0138(18) 0.0008(17) -0.0173(18)
C13 0.0272(19) 0.044(2) 0.037(2) -0.0112(18) -0.0013(16) -0.0163(17)
C14 0.034(2) 0.040(2) 0.0265(19) -0.0101(16) -0.0030(15) -0.0123(17)
C15 0.064(3) 0.059(3) 0.043(3) -0.026(2) 0.009(2) -0.030(3)
C16 0.0234(17) 0.0291(19) 0.0251(18) -0.0084(15) -0.0010(14) -0.0030(14)
C17 0.0298(19) 0.033(2) 0.0302(19) -0.0084(16) 0.0021(15) -0.0057(16)
C18 0.036(2) 0.041(2) 0.030(2) -0.0044(17) -0.0013(17) -0.0094(18)
O9 0.0531(19) 0.0368(17) 0.0447(18) -0.0032(14) 0.0034(15) 0.0065(14)
O10 0.072(2) 0.052(2) 0.0351(17) 0.0040(15) 0.0042(16) -0.0080(17)
Cl1 0.0433(6) 0.0454(6) 0.0412(6) 0.0010(5) -0.0010(5) -0.0141(5)
O1 0.085(9) 0.188(16) 0.228(16) -0.038(12) 0.077(9) -0.090(10)
O2 0.32(2) 0.046(6) 0.228(16) -0.031(9) 0.023(15) 0.002(9)
O3 0.071(5) 0.093(6) 0.045(4) 0.010(4) -0.011(3) -0.041(5)
O4 0.155(13) 0.35(3) 0.111(10) -0.011(13) -0.079(9) -0.096(16)
O3X 0.070(7) 0.125(11) 0.038(5) -0.020(7) 0.019(5) -0.046(8)
O2X 0.070(6) 0.043(5) 0.053(6) 0.015(5) -0.024(5) -0.011(5)
O4X 0.080(10) 0.120(11) 0.133(15) -0.094(12) 0.022(10) -0.062(9)
O1X 0.047(8) 0.053(6) 0.088(9) -0.023(6) -0.025(7) 0.027(6)
Cl2 0.0336(5) 0.0310(5) 0.0317(5) -0.0079(4) -0.0027(4) -0.0068(4)
O5 0.054(2) 0.101(3) 0.0350(18) 0.0018(18) -0.0017(15) -0.017(2)
O6 0.0413(18) 0.064(2) 0.064(2) -0.0052(18) -0.0149(16) -0.0100(16)
O7 0.060(2) 0.0393(19) 0.102(3) -0.0056(19) -0.026(2) -0.0202(17)
O8 0.071(2) 0.066(2) 0.070(2) -0.045(2) 0.0213(19) -0.0209(19)
O11 0.081(3) 0.096(3) 0.0391(19) -0.026(2) 0.0157(18) -0.053(2)

loop_
_atom_type_symbol
_atom_type_description
_atom_type_scat_dispersion_real
_atom_type_scat_dispersion_imag
_atom_type_scat_source
C C 0.0033 0.0016 'International Tables Vol C Tables 4.2.6.8 and 6.1.1.4'
H H 0.0000 0.0000 'International Tables Vol C Tables 4.2.6.8 and 6.1.1.4'
N N 0.0061 0.0033 'International Tables Vol C Tables 4.2.6.8 and 6.1.1.4'
O O 0.0106 0.0060 'International Tables Vol C Tables 4.2.6.8 and 6.1.1.4'
Cl Cl 0.1484 0.1585 'International Tables Vol C Tables 4.2.6.8 and 6.1.1.4'
Ni Ni 0.3393 1.1124 'International Tables Vol C Tables 4.2.6.8 and 6.1.1.4'

loop_
_geom_angle_atom_site_label_1
_geom_angle_atom_site_label_2
_geom_angle_atom_site_label_3
_geom_angle
_geom_angle_site_symmetry_1
_geom_angle_site_symmetry_3
_geom_angle_publ_flag
N1 Ni1 N2 83.95(14) . . yes
N1 Ni1 N4 83.23(13) . . yes
N2 Ni1 N4 163.65(13) . . yes
N1 Ni1 N3 176.50(12) . . yes
N2 Ni1 N3 95.93(13) . . yes
N4 Ni1 N3 96.25(12) . . yes
C1 N1 C5 120.8(3) . . yes
C1 N1 Ni1 120.0(3) . . yes
C5 N1 Ni1 118.9(3) . . yes
C6 N2 C8 111.2(3) . . yes
C6 N2 Ni1 111.8(2) . . yes
C8 N2 Ni1 121.6(3) . . yes
C6 N2 H2 103.2 . . ?
C8 N2 H2 103.2 . . ?
Ni1 N2 H2 103.2 . . ?
C16 N3 C11 111.6(3) . . yes
C16 N3 C10 111.5(3) . . yes
C11 N3 C10 102.5(3) . . yes
C16 N3 Ni1 105.9(2) . . yes
C11 N3 Ni1 113.7(2) . . yes
C10 N3 Ni1 111.8(2) . . yes
C14 N4 C13 109.5(3) . . yes
C14 N4 Ni1 111.5(2) . . yes
C13 N4 Ni1 120.0(2) . . yes
C14 N4 H4 104.8 . . ?
C13 N4 H4 104.8 . . ?
Ni1 N4 H4 104.8 . . ?
N1 C1 C2 121.2(4) . . yes
N1 C1 C14 112.5(3) . . yes
C2 C1 C14 126.3(4) . . yes
C1 C2 C3 118.5(4) . . yes
C1 C2 H2A 120.7 . . ?
C3 C2 H2A 120.7 . . ?
C4 C3 C2 119.9(4) . . yes
C4 C3 H3 120.0 . . ?
C2 C3 H3 120.0 . . ?
C5 C4 C3 119.2(4) . . yes
C5 C4 H4A 120.4 . . ?
C3 C4 H4A 120.4 . . ?
N1 C5 C4 120.4(4) . . yes
N1 C5 C6 112.7(3) . . yes
C4 C5 C6 126.9(4) . . yes
N2 C6 C5 109.0(3) . . yes
N2 C6 C7 115.6(3) . . yes
C5 C6 C7 114.8(4) . . yes
N2 C6 H6 105.5 . . ?
C5 C6 H6 105.5 . . ?
C7 C6 H6 105.5 . . ?
C6 C7 H7A 109.5 . . ?
C6 C7 H7B 109.5 . . ?
H7A C7 H7B 109.5 . . ?
C6 C7 H7C 109.5 . . ?
H7A C7 H7C 109.5 . . ?
H7B C7 H7C 109.5 . . ?
N2 C8 C9 111.8(3) . . yes
N2 C8 H8A 109.3 . . ?
C9 C8 H8A 109.3 . . ?
N2 C8 H8B 109.3 . . ?
C9 C8 H8B 109.3 . . ?
H8A C8 H8B 107.9 . . ?
C10 C9 C8 112.2(3) . . yes
C10 C9 H9A 109.2 . . ?
C8 C9 H9A 109.2 . . ?
C10 C9 H9B 109.2 . . ?
C8 C9 H9B 109.2 . . ?
H9A C9 H9B 107.9 . . ?
C9 C10 N3 115.4(3) . . yes
C9 C10 H10A 108.4 . . ?
N3 C10 H10A 108.4 . . ?
C9 C10 H10B 108.4 . . ?
N3 C10 H10B 108.4 . . ?
H10A C10 H10B 107.5 . . ?
N3 C11 C12 115.5(3) . . yes
N3 C11 H11A 108.4 . . ?
C12 C11 H11A 108.4 . . ?
N3 C11 H11B 108.4 . . ?
C12 C11 H11B 108.4 . . ?
H11A C11 H11B 107.5 . . ?
C13 C12 C11 112.7(3) . . yes
C13 C12 H12A 109.0 . . ?
C11 C12 H12A 109.0 . . ?
C13 C12 H12B 109.0 . . ?
C11 C12 H12B 109.0 . . ?
H12A C12 H12B 107.8 . . ?
N4 C13 C12 110.8(3) . . yes
N4 C13 H13A 109.5 . . ?
C12 C13 H13A 109.5 . . ?
N4 C13 H13B 109.5 . . ?
C12 C13 H13B 109.5 . . ?
H13A C13 H13B 108.1 . . ?
N4 C14 C1 108.3(3) . . yes
N4 C14 C15 113.0(3) . . yes
C1 C14 C15 112.6(3) . . yes
N4 C14 H14 107.5 . . ?
C1 C14 H14 107.5 . . ?
C15 C14 H14 107.5 . . ?
C14 C15 H15A 109.5 . . ?
C14 C15 H15B 109.5 . . ?
H15A C15 H15B 109.5 . . ?
C14 C15 H15C 109.5 . . ?
H15A C15 H15C 109.5 . . ?
H15B C15 H15C 109.5 . . ?
N3 C16 C17 115.5(3) . . yes
N3 C16 H16A 108.4 . . ?
C17 C16 H16A 108.4 . . ?
N3 C16 H16B 108.4 . . ?
C17 C16 H16B 108.4 . . ?
H16A C16 H16B 107.5 . . ?
C18 C17 C16 111.1(3) . . yes
C18 C17 H17A 109.4 . . ?
C16 C17 H17A 109.4 . . ?
C18 C17 H17B 109.4 . . ?
C16 C17 H17B 109.4 . . ?
H17A C17 H17B 108.0 . . ?
O9 C18 O10 120.1(4) . . yes
O9 C18 C17 123.8(4) . . yes
O10 C18 C17 116.1(4) . . yes
C18 O10 H10 109.5 . . ?
O2 Cl1 O1 113.2(11) . . ?
O2 Cl1 O4 107.1(12) . . ?
O1 Cl1 O4 114.4(12) . . ?
O2 Cl1 O3 112.1(8) . . ?
O1 Cl1 O3 107.9(8) . . ?
O4 Cl1 O3 101.5(9) . . ?
O8 Cl2 O5 108.5(2) . . ?
O8 Cl2 O7 109.7(2) . . ?
O5 Cl2 O7 109.5(2) . . ?
O8 Cl2 O6 110.5(2) . . ?
O5 Cl2 O6 109.4(2) . . ?
O7 Cl2 O6 109.2(2) . . ?

loop_
_geom_bond_atom_site_label_1
_geom_bond_atom_site_label_2
_geom_bond_distance
_geom_bond_site_symmetry_2
_geom_bond_publ_flag
Ni1 N1 1.849(3) . yes
Ni1 N2 1.952(3) . yes
Ni1 N4 1.960(3) . yes
Ni1 N3 1.971(3) . yes
N1 C1 1.344(5) . yes
N1 C5 1.353(5) . yes
N2 C6 1.471(5) . yes
N2 C8 1.481(5) . yes
N2 H2 0.9300 . ?
N3 C16 1.493(4) . yes
N3 C11 1.509(4) . yes
N3 C10 1.514(4) . yes
N4 C14 1.486(5) . yes
N4 C13 1.497(5) . yes
N4 H4 0.9300 . ?
C1 C2 1.373(5) . yes
C1 C14 1.501(5) . yes
C2 C3 1.391(6) . yes
C2 H2A 0.9500 . ?
C3 C4 1.384(6) . yes
C3 H3 0.9500 . ?
C4 C5 1.375(6) . yes
C4 H4A 0.9500 . ?
C5 C6 1.498(6) . yes
C6 C7 1.501(6) . yes
C6 H6 1.0000 . ?
C7 H7A 0.9800 . ?
C7 H7B 0.9800 . ?
C7 H7C 0.9800 . ?
C8 C9 1.508(6) . yes
C8 H8A 0.9900 . ?
C8 H8B 0.9900 . ?
C9 C10 1.505(5) . yes
C9 H9A 0.9900 . ?
C9 H9B 0.9900 . ?
C10 H10A 0.9900 . ?
C10 H10B 0.9900 . ?
C11 C12 1.520(5) . yes
C11 H11A 0.9900 . ?
C11 H11B 0.9900 . ?
C12 C13 1.512(5) . yes
C12 H12A 0.9900 . ?
C12 H12B 0.9900 . ?
C13 H13A 0.9900 . ?
C13 H13B 0.9900 . ?
C14 C15 1.529(6) . yes
C14 H14 1.0000 . ?
C15 H15A 0.9800 . ?
C15 H15B 0.9800 . ?
C15 H15C 0.9800 . ?
C16 C17 1.531(5) . yes
C16 H16A 0.9900 . ?
C16 H16B 0.9900 . ?
C17 C18 1.492(5) . yes
C17 H17A 0.9900 . ?
C17 H17B 0.9900 . ?
C18 O9 1.205(5) . yes
C18 O10 1.334(5) . yes
O10 H10 0.8400 . ?
Cl1 O2 1.338(10) . yes
Cl1 O1 1.373(12) . yes
Cl1 O2X 1.375(9) . yes
Cl1 O4 1.407(15) . yes
Cl1 O3X 1.408(10) . yes
Cl1 O3 1.412(7) . yes
Cl1 O1X 1.437(12) . yes
Cl1 O4X 1.444(11) . yes
Cl2 O8 1.410(3) . yes
Cl2 O5 1.425(3) . yes
Cl2 O7 1.436(3) . yes
Cl2 O6 1.440(3) . yes
O11 H18A 0.83(2) . ?
O11 H18B 0.83(2) . ?
